data_1538022
loop_
_publ_author_name
'Gaines, V.'

_publ_section_title
;
 Luzonite, famatinite and some related minerals
;
_journal_name_full 'American Mineralogist'
_journal_page_first 766
_journal_page_last 779
_journal_volume 42
_journal_year 1957
_chemical_formula_sum 'Cu3 S4 Sb'
_chemical_name_systematic 'Cu3 (Sb S4)'
_space_group_IT_number 121
_symmetry_space_group_name_Hall 'I -4 2'
_symmetry_space_group_name_H-M 'I -4 2 m'
_cell_angle_alpha 90
_cell_angle_beta 90
_cell_angle_gamma 90
_cell_formula_units_Z 2
_cell_length_a 5.38
_cell_length_b 5.38
_cell_length_c 10.76
_cell_volume 311.442
_citation_journal_id_ASTM AMMIAY
_cod_data_source_file Gaines_AMMIAY_1957_1152.cif
_cod_data_source_block Cu3S4Sb1
_cod_original_cell_volume 311.4418
_cod_original_formula_sum 'Cu3 S4 Sb1'
_cod_database_code 1538022

loop_
_symmetry_equiv_pos_as_xyz
x,y,z
y,-x,-z
-x,-y,z
-y,x,-z
x,-y,-z
-y,-x,z
-x,y,-z
y,x,z
x+1/2,y+1/2,z+1/2
y+1/2,-x+1/2,-z+1/2
-x+1/2,-y+1/2,z+1/2
-y+1/2,x+1/2,-z+1/2
x+1/2,-y+1/2,-z+1/2
-y+1/2,-x+1/2,z+1/2
-x+1/2,y+1/2,-z+1/2
y+1/2,x+1/2,z+1/2

loop_
_atom_site_label
_atom_site_type_symbol
_atom_site_fract_x
_atom_site_fract_y
_atom_site_fract_z
_atom_site_occupancy
_atom_site_U_iso_or_equiv
Sb1 Sb+5 0 0 0 1 0.0
S1 S-2 0.25 0.25 0.125 1 0.0
Cu2 Cu+1 0 0.5 0.25 1 0.0
Cu1 Cu+1 0 0 0.5 1 0.0
